data_7250343
loop_
_publ_author_name
'Allia, Hadjer'
'Rodr\'iguez Exp\'osito, Ana'
'Palacios, Maria A.'
'Jim\'enez, Juan Ram\'on'
'Carneiro Neto, Albano'
'Moura Jr., Renaldo T.'
'Piccinelli, Fabio'
'Navarro, Amparo'
'Quesada-Moreno, Mar\'ia Mar'
'Colacio, Enrique'

_publ_section_title
;
 Different mechanisms for lanthanide(III) sensitization and
 Yb-field-induced single-molecule magnet behaviour in a series of
 pentagonal bipyramidal and octahedral lanthanide complexes with axial
 phosphine oxide ligands.
;
_journal_name_full 'Physical Chemistry Chemical Physics'
_journal_paper_doi 10.1039/D4CP04862H
_journal_year 2025
_chemical_formula_moiety 'C54 H74 Cl Gd O6 P2, 1.8(C4 H8 O), 2(Cl1)'
_chemical_formula_sum 'C61.2 H96.4 Cl3 Gd O7.8 P2'
_chemical_formula_weight 1282.52
_space_group_crystal_system tetragonal
_space_group_IT_number 78
_space_group_name_Hall 'P 4cw'
_space_group_name_H-M_alt 'P 43'
_atom_sites_solution_hydrogens geom
_atom_sites_solution_primary dual
_audit_creation_date 2024-12-19
_audit_creation_method
;
Olex2 1.5
(compiled 2024.02.16 svn.r378c4104 for OlexSys, GUI svn.r6928)
;
_audit_update_record
;
2024-12-19 deposited with the CCDC.	2025-04-25 downloaded from the CCDC.
;
_cell_angle_alpha 90
_cell_angle_beta 90
_cell_angle_gamma 90
_cell_formula_units_Z 4
_cell_length_a 24.2107(8)
_cell_length_b 24.2107(8)
_cell_length_c 12.1822(6)
_cell_measurement_reflns_used 9797
_cell_measurement_temperature 100.00
_cell_measurement_theta_max 30.585
_cell_measurement_theta_min 2.517
_cell_volume 7140.7(5)
_computing_cell_refinement 'SAINT V8.40B (?, 2016)'
_computing_data_reduction 'SAINT V8.40B (?, 2016)'
_computing_molecular_graphics 'Olex2 1.5 (Dolomanov et al., 2009)'
_computing_publication_material 'Olex2 1.5 (Dolomanov et al., 2009)'
_computing_structure_refinement 'SHELXL 2018/3 (Sheldrick, 2015)'
_computing_structure_solution 'SHELXT 2018/2 (Sheldrick, 2018)'
_diffrn_ambient_temperature 100.00
_diffrn_measured_fraction_theta_full 0.998
_diffrn_measured_fraction_theta_max 0.992
_diffrn_measurement_device_type 'four-circle diffractometer'
_diffrn_measurement_method '\w scans'
_diffrn_radiation_type MoK\a
_diffrn_radiation_wavelength 0.71073
_diffrn_reflns_av_R_equivalents 0.0359
_diffrn_reflns_av_unetI/netI 0.0363
_diffrn_reflns_Laue_measured_fraction_full 0.998
_diffrn_reflns_Laue_measured_fraction_max 0.992
_diffrn_reflns_limit_h_max 34
_diffrn_reflns_limit_h_min -31
_diffrn_reflns_limit_k_max 34
_diffrn_reflns_limit_k_min -27
_diffrn_reflns_limit_l_max 17
_diffrn_reflns_limit_l_min -17
_diffrn_reflns_number 79006
_diffrn_reflns_point_group_measured_fraction_full 0.981
_diffrn_reflns_point_group_measured_fraction_max 0.972
_diffrn_reflns_theta_full 25.242
_diffrn_reflns_theta_max 30.652
_diffrn_reflns_theta_min 1.881
_diffrn_source_current 1.0
_diffrn_source_power 0.05
_diffrn_source_voltage 50.0
_exptl_absorpt_coefficient_mu 1.130
_exptl_absorpt_correction_T_max 1.0000
_exptl_absorpt_correction_T_min 0.6185
_exptl_absorpt_correction_type numerical
_exptl_absorpt_process_details
;
SADABS-2016/2 (Bruker,2016/2) was used for absorption correction.
wR2(int) was 0.0989 before and 0.0662 after correction.
The Ratio of minimum to maximum transmission is 0.6185.
The \l/2 correction factor is Not present.
;
_exptl_crystal_colour colourless
_exptl_crystal_density_diffrn 1.193
_exptl_crystal_description prismatic
_exptl_crystal_F_000 2684
_exptl_crystal_size_max 0.304
_exptl_crystal_size_mid 0.232
_exptl_crystal_size_min 0.156
_refine_diff_density_max 2.158
_refine_diff_density_min -0.869
_refine_diff_density_rms 0.146
_refine_ls_abs_structure_details
;
 Refined as an inversion twin.
;
_refine_ls_abs_structure_Flack 0.039(11)
_refine_ls_extinction_method none
_refine_ls_goodness_of_fit_ref 1.081
_refine_ls_hydrogen_treatment constr
_refine_ls_matrix_type full
_refine_ls_number_parameters 749
_refine_ls_number_reflns 21479
_refine_ls_number_restraints 1
_refine_ls_restrained_S_all 1.081
_refine_ls_R_factor_all 0.0474
_refine_ls_R_factor_gt 0.0445
_refine_ls_shift/su_max 0.003
_refine_ls_shift/su_mean 0.000
_refine_ls_structure_factor_coef Fsqd
_refine_ls_weighting_details 'w=1/[\s^2^(Fo^2^)+(0.0676P)^2^+9.2242P] where P=(Fo^2^+2Fc^2^)/3'
_refine_ls_weighting_scheme calc
_refine_ls_wR_factor_gt 0.1212
_refine_ls_wR_factor_ref 0.1242
_reflns_Friedel_coverage 0.880
_reflns_Friedel_fraction_full 0.963
_reflns_Friedel_fraction_max 0.951
_reflns_number_gt 20458
_reflns_number_total 21479
_reflns_threshold_expression 'I > 2\s(I)'
_cod_data_source_file d4cp04862h2.cif
_cod_data_source_block compound_3
_cod_original_cell_volume 7140.7(6)
_cod_original_formula_sum 'C61.20 H96.40 Cl3 Gd O7.80 P2'
_cod_database_code 7250343
_shelx_shelxl_version_number 2018/3
_shelx_space_group_comment
;
The symmetry employed for this shelxl refinement is uniquely defined
by the following loop, which should always be used as a source of
symmetry information in preference to the above space-group names.
They are only intended as comments.
;
_olex2_refinement_description
;
1. Twinned data refinement
 Scales: 0.961(11)
 0.039(11)
2. Fixed Uiso
 At 1.2 times of:
  All C(H) groups, All C(H,H) groups
3. Others
 Fixed Sof: O7(0.75) C60(0.75) H60A(0.75) H60B(0.75) O8(0.75) C55(0.75)
 H55A(0.75) H55B(0.75) C59(0.75) H59A(0.75) H59B(0.75) C61(0.75) H61A(0.75)
 H61B(0.75) C58(0.75) H58A(0.75) H58B(0.75) O9(0.3) C63(0.3) H63A(0.3)
 H63B(0.3) C66(0.3) H66A(0.3) H66B(0.3) C64(0.3) H64A(0.3) H64B(0.3) C65(0.3)
 H65A(0.3) H65B(0.3) Cl2A(0.7) Cl3A(0.7) Cl2(0.3) Cl3(0.3) C57(0.75) H57A(0.75)
 H57B(0.75) C56(0.75) H56A(0.75) H56B(0.75) C62(0.75) H62A(0.75) H62B(0.75)
4.a Ternary CH refined with riding coordinates:
 C4(H4), C41(H41), C16(H16), C31(H31), C43(H43), C39(H39), C2(H2), C8(H8),
 C14(H14), C29(H29), C35(H35), C12(H12)
4.b Secondary CH2 refined with riding coordinates:
 C9(H9A,H9B), C46(H46A,H46B), C40(H40A,H40B), C10(H10A,H10B), C1(H1A,H1B),
 C3(H3A,H3B), C28(H28A,H28B), C38(H38A,H38B), C13(H13A,H13B), C42(H42A,H42B),
 C36(H36A,H36B), C20(H20A,H20B), C47(H47A,H47B), C30(H30A,H30B), C37(H37A,H37B),
  C7(H7A,H7B), C32(H32A,H32B), C5(H5A,H5B), C44(H44A,H44B), C34(H34A,H34B),
 C11(H11A,H11B), C17(H17A,H17B), C19(H19A,H19B), C15(H15A,H15B), C48(H48A,H48B),
  C60(H60A,H60B), C21(H21A,H21B), C55(H55A,H55B), C59(H59A,H59B), C61(H61A,
 H61B), C58(H58A,H58B), C63(H63A,H63B), C66(H66A,H66B), C64(H64A,H64B),
 C65(H65A,H65B), C57(H57A,H57B), C56(H56A,H56B), C62(H62A,H62B)
4.c Aromatic/amide H refined with riding coordinates:
 C50(H50), C54(H54), C23(H23), C27(H27), C24(H24), C51(H51), C52(H52),
 C25(H25), C53(H53), C26(H26)
;
_olex2_submission_special_instructions 'No special instructions were received'

loop_
_space_group_symop_operation_xyz
'x, y, z'
'-x, -y, z+1/2'
'-y, x, z+3/4'
'y, -x, z+1/4'

loop_
_atom_site_label
_atom_site_type_symbol
_atom_site_fract_x
_atom_site_fract_y
_atom_site_fract_z
_atom_site_U_iso_or_equiv
_atom_site_adp_type
_atom_site_occupancy
_atom_site_site_symmetry_order
_atom_site_calc_flag
_atom_site_refinement_flags_posn
_atom_site_refinement_flags_adp
_atom_site_refinement_flags_occupancy
_atom_site_disorder_assembly
_atom_site_disorder_group
Gd1 Gd 0.75561(2) 0.74528(2) 0.41965(3) 0.02018(6) Uani 1 1 d . . . . .
P2 P 0.60224(4) 0.72207(5) 0.40802(9) 0.01799(19) Uani 1 1 d . . . . .
P1 P 0.90831(4) 0.77308(4) 0.41472(10) 0.01802(18) Uani 1 1 d . . . . .
Cl1 Cl 0.75357(7) 0.75276(9) 0.19737(15) 0.0536(6) Uani 1 1 d . . . . .
O2 O 0.66335(13) 0.73442(13) 0.4225(3) 0.0228(6) Uani 1 1 d . . . . .
O1 O 0.84787(12) 0.75817(14) 0.4253(3) 0.0216(6) Uani 1 1 d . . . . .
C9 C 0.9045(2) 0.7805(2) 0.6393(4) 0.0239(9) Uani 1 1 d . . . . .
H9A H 0.863823 0.778712 0.632124 0.029 Uiso 1 1 calc R U . . .
H9B H 0.918918 0.742297 0.642168 0.029 Uiso 1 1 calc R U . . .
C4 C 0.9212(2) 0.9005(2) 0.6429(4) 0.0267(10) Uani 1 1 d . . . . .
H4 H 0.906382 0.939030 0.640191 0.032 Uiso 1 1 calc R U . . .
C46 C 0.6040(2) 0.7130(2) 0.6325(4) 0.0219(8) Uani 1 1 d . . . . .
H46A H 0.644842 0.712628 0.627261 0.026 Uiso 1 1 calc R U . . .
H46B H 0.591712 0.751974 0.635539 0.026 Uiso 1 1 calc R U . . .
C41 C 0.5818(2) 0.5941(2) 0.6328(4) 0.0243(9) Uani 1 1 d . . . . .
H41 H 0.595042 0.555029 0.629820 0.029 Uiso 1 1 calc R U . . .
C40 C 0.5228(2) 0.6829(2) 0.7461(4) 0.0280(10) Uani 1 1 d . . . . .
H40A H 0.509114 0.721420 0.749986 0.034 Uiso 1 1 calc R U . . .
H40B H 0.511176 0.663483 0.813828 0.034 Uiso 1 1 calc R U . . .
C6 C 0.92922(19) 0.81092(19) 0.5391(3) 0.0181(8) Uani 1 1 d . . . . .
C10 C 0.9831(2) 0.8134(3) 0.7563(4) 0.0316(11) Uani 1 1 d . . . . .
H10A H 0.993211 0.832496 0.825281 0.038 Uiso 1 1 calc R U . . .
H10B H 0.998233 0.775418 0.759103 0.038 Uiso 1 1 calc R U . . .
C45 C 0.57884(18) 0.68442(19) 0.5306(4) 0.0184(8) Uani 1 1 d . . . . .
C16 C 0.9249(3) 0.8004(3) 0.0788(4) 0.0336(12) Uani 1 1 d . . . . .
H16 H 0.925045 0.772972 0.017465 0.040 Uiso 1 1 calc R U . . .
C31 C 0.5872(3) 0.6970(3) 0.0711(4) 0.0348(13) Uani 1 1 d . . . . .
H31 H 0.587705 0.724844 0.010420 0.042 Uiso 1 1 calc R U . . .
C1 C 0.9841(2) 0.9024(2) 0.6529(4) 0.0295(10) Uani 1 1 d . . . . .
H1A H 0.999874 0.922001 0.588793 0.035 Uiso 1 1 calc R U . . .
H1B H 0.994613 0.922916 0.719975 0.035 Uiso 1 1 calc R U . . .
C3 C 0.99261(19) 0.8134(2) 0.5526(4) 0.0220(8) Uani 1 1 d . . . . .
H3A H 1.007814 0.775495 0.555556 0.026 Uiso 1 1 calc R U . . .
H3B H 1.009156 0.832566 0.488786 0.026 Uiso 1 1 calc R U . . .
C28 C 0.5324(3) 0.6656(3) 0.0678(5) 0.0384(14) Uani 1 1 d . . . . .
H28A H 0.501284 0.691764 0.076257 0.046 Uiso 1 1 calc R U . . .
H28B H 0.528381 0.646623 -0.003737 0.046 Uiso 1 1 calc R U . . .
C43 C 0.5857(2) 0.6827(2) 0.7373(4) 0.0254(9) Uani 1 1 d . . . . .
H43 H 0.601743 0.701790 0.802746 0.031 Uiso 1 1 calc R U . . .
C38 C 0.5186(2) 0.5944(2) 0.6400(4) 0.0273(10) Uani 1 1 d . . . . .
H38A H 0.502733 0.575820 0.574885 0.033 Uiso 1 1 calc R U . . .
H38B H 0.506556 0.574051 0.706334 0.033 Uiso 1 1 calc R U . . .
C13 C 0.9793(3) 0.8324(3) 0.0773(4) 0.0369(14) Uani 1 1 d . . . . .
H13A H 0.983726 0.851566 0.006085 0.044 Uiso 1 1 calc R U . . .
H13B H 1.010694 0.806641 0.086810 0.044 Uiso 1 1 calc R U . . .
C39 C 0.4983(2) 0.6540(2) 0.6455(4) 0.0241(9) Uani 1 1 d . . . . .
H39 H 0.457072 0.654046 0.651592 0.029 Uiso 1 1 calc R U . . .
C42 C 0.51501(19) 0.6845(2) 0.5417(4) 0.0226(8) Uani 1 1 d . . . . .
H42A H 0.501361 0.723040 0.544841 0.027 Uiso 1 1 calc R U . . .
H42B H 0.498277 0.666351 0.476993 0.027 Uiso 1 1 calc R U . . .
C36 C 0.6403(2) 0.6438(2) 0.2600(4) 0.0244(9) Uani 1 1 d . . . . .
H36A H 0.675753 0.664209 0.262087 0.029 Uiso 1 1 calc R U . . .
H36B H 0.640495 0.616388 0.320230 0.029 Uiso 1 1 calc R U . . .
C2 C 1.00731(19) 0.8443(2) 0.6581(4) 0.0257(9) Uani 1 1 d . . . . .
H2 H 1.048396 0.846170 0.665734 0.031 Uiso 1 1 calc R U . . .
C20 C 0.9730(2) 0.8451(2) 0.2820(4) 0.0257(10) Uani 1 1 d . . . . .
H20A H 0.972854 0.872514 0.342271 0.031 Uiso 1 1 calc R U . . .
H20B H 1.004849 0.820084 0.293119 0.031 Uiso 1 1 calc R U . . .
C47 C 0.6066(2) 0.6226(2) 0.7341(4) 0.0286(10) Uani 1 1 d . . . . .
H47A H 0.647466 0.622011 0.729789 0.034 Uiso 1 1 calc R U . . .
H47B H 0.595255 0.602879 0.801633 0.034 Uiso 1 1 calc R U . . .
C30 C 0.5366(2) 0.6526(2) 0.2715(4) 0.0238(9) Uani 1 1 d . . . . .
H30A H 0.535442 0.624936 0.331318 0.029 Uiso 1 1 calc R U . . .
H30B H 0.505344 0.678403 0.281715 0.029 Uiso 1 1 calc R U . . .
C8 C 0.9198(2) 0.8111(3) 0.7451(4) 0.0290(11) Uani 1 1 d . . . . .
H8 H 0.903875 0.791018 0.809520 0.035 Uiso 1 1 calc R U . . .
C37 C 0.5793(3) 0.5824(3) 0.1464(5) 0.0366(13) Uani 1 1 d . . . . .
H37A H 0.575724 0.562689 0.075541 0.044 Uiso 1 1 calc R U . . .
H37B H 0.578398 0.554682 0.206186 0.044 Uiso 1 1 calc R U . . .
O6 O 0.7403(2) 0.84046(19) 0.3875(7) 0.082(3) Uani 1 1 d . . . . .
C7 C 0.8965(2) 0.8703(2) 0.7417(4) 0.0318(11) Uani 1 1 d . . . . .
H7A H 0.855779 0.869195 0.735355 0.038 Uiso 1 1 calc R U . . .
H7B H 0.906163 0.890097 0.810242 0.038 Uiso 1 1 calc R U . . .
C32 C 0.5924(2) 0.7271(2) 0.1811(4) 0.0274(9) Uani 1 1 d . . . . .
H32A H 0.561303 0.753302 0.189798 0.033 Uiso 1 1 calc R U . . .
H32B H 0.627259 0.748357 0.182940 0.033 Uiso 1 1 calc R U . . .
C5 C 0.90558(19) 0.87011(19) 0.5374(4) 0.0217(8) Uani 1 1 d . . . . .
H5A H 0.920417 0.890356 0.473198 0.026 Uiso 1 1 calc R U . . .
H5B H 0.864866 0.868606 0.530358 0.026 Uiso 1 1 calc R U . . .
C44 C 0.60030(19) 0.6243(2) 0.5286(4) 0.0217(8) Uani 1 1 d . . . . .
H44A H 0.585670 0.604964 0.463142 0.026 Uiso 1 1 calc R U . . .
H44B H 0.641127 0.624225 0.524146 0.026 Uiso 1 1 calc R U . . .
C34 C 0.6356(2) 0.6574(3) 0.0561(4) 0.0360(13) Uani 1 1 d . . . . .
H34A H 0.670843 0.678109 0.058004 0.043 Uiso 1 1 calc R U . . .
H34B H 0.632715 0.638616 -0.015863 0.043 Uiso 1 1 calc R U . . .
C33 C 0.5917(2) 0.6848(2) 0.2766(4) 0.0227(9) Uani 1 1 d . . . . .
C11 C 0.9300(3) 0.9146(3) 0.1564(5) 0.0382(13) Uani 1 1 d . . . . .
H11A H 0.929751 0.942161 0.216460 0.046 Uiso 1 1 calc R U . . .
H11B H 0.933716 0.934568 0.085868 0.046 Uiso 1 1 calc R U . . .
C49 C 0.5592(2) 0.8259(2) 0.4886(4) 0.0257(9) Uani 1 1 d . . . . .
C17 C 0.8692(2) 0.8514(2) 0.2671(4) 0.0256(9) Uani 1 1 d . . . . .
H17A H 0.834330 0.830104 0.266855 0.031 Uiso 1 1 calc R U . . .
H17B H 0.867545 0.878524 0.327808 0.031 Uiso 1 1 calc R U . . .
C14 C 0.8759(2) 0.8818(2) 0.1575(5) 0.0336(11) Uani 1 1 d . . . . .
H14 H 0.844150 0.907714 0.147148 0.040 Uiso 1 1 calc R U . . .
C19 C 0.9194(2) 0.7693(2) 0.1889(4) 0.0277(10) Uani 1 1 d . . . . .
H19A H 0.950795 0.743378 0.197686 0.033 Uiso 1 1 calc R U . . .
H19B H 0.884797 0.747552 0.189476 0.033 Uiso 1 1 calc R U . . .
C22 C 0.9510(2) 0.6696(2) 0.4947(4) 0.0277(9) Uani 1 1 d . . . . .
O3 O 0.7764(2) 0.65495(19) 0.3521(6) 0.0552(15) Uani 1 1 d . . . . .
C29 C 0.5313(2) 0.6235(2) 0.1602(5) 0.0316(10) Uani 1 1 d . . . . .
H29 H 0.495525 0.602836 0.157826 0.038 Uiso 1 1 calc R U . . .
C50 C 0.5086(2) 0.8373(2) 0.5366(5) 0.0316(11) Uani 1 1 d . . . . .
H50 H 0.476502 0.818129 0.512677 0.038 Uiso 1 1 calc R U . . .
C15 C 0.8763(3) 0.8395(3) 0.0634(5) 0.0376(13) Uani 1 1 d . . . . .
H15A H 0.841341 0.818398 0.063297 0.045 Uiso 1 1 calc R U . . .
H15B H 0.879696 0.858903 -0.007834 0.045 Uiso 1 1 calc R U . . .
O7 O 0.7132(3) 0.7754(3) 0.8061(6) 0.0501(16) Uani 0.75 1 d . . P . .
C54 C 0.6055(2) 0.8551(2) 0.5233(5) 0.0320(11) Uani 1 1 d . . . . .
H54 H 0.640340 0.848038 0.490230 0.038 Uiso 1 1 calc R U . . .
C23 C 0.9990(2) 0.6593(2) 0.5521(5) 0.0336(11) Uani 1 1 d . . . . .
H23 H 1.031212 0.680161 0.536194 0.040 Uiso 1 1 calc R U . . .
C35 C 0.6345(2) 0.6142(2) 0.1497(4) 0.0329(11) Uani 1 1 d . . . . .
H35 H 0.665809 0.587703 0.140037 0.039 Uiso 1 1 calc R U . . .
C18 C 0.9191(2) 0.8115(2) 0.2851(4) 0.0224(9) Uani 1 1 d . . . . .
C12 C 0.9788(2) 0.8749(2) 0.1714(5) 0.0343(11) Uani 1 1 d . . . . .
H12 H 1.014073 0.896306 0.170524 0.041 Uiso 1 1 calc R U . . .
O5 O 0.7511(2) 0.7913(3) 0.5929(5) 0.068(2) Uani 1 1 d . . . . .
C27 C 0.9044(3) 0.6378(3) 0.5173(5) 0.0377(13) Uani 1 1 d . . . . .
H27 H 0.871199 0.643849 0.477486 0.045 Uiso 1 1 calc R U . . .
C48 C 0.5630(2) 0.7857(2) 0.3941(4) 0.0256(9) Uani 1 1 d . . . . .
H48A H 0.578543 0.806037 0.330815 0.031 Uiso 1 1 calc R U . . .
H48B H 0.524765 0.775231 0.374001 0.031 Uiso 1 1 calc R U . . .
C60 C 0.7969(3) 0.6746(4) 0.7826(6) 0.0368(17) Uani 0.75 1 d . . P . .
H60A H 0.798158 0.658328 0.708104 0.044 Uiso 0.75 1 calc R U P . .
H60B H 0.786082 0.713872 0.776089 0.044 Uiso 0.75 1 calc R U P . .
C24 C 1.0008(3) 0.6186(3) 0.6335(6) 0.0467(16) Uani 1 1 d . . . . .
H24 H 1.033883 0.612429 0.673662 0.056 Uiso 1 1 calc R U . . .
C21 C 0.9500(2) 0.71067(19) 0.4014(4) 0.0260(9) Uani 1 1 d . . . . .
H21A H 0.937336 0.690877 0.334934 0.031 Uiso 1 1 calc R U . . .
H21B H 0.988620 0.722326 0.387639 0.031 Uiso 1 1 calc R U . . .
C51 C 0.5043(3) 0.8767(3) 0.6199(6) 0.0418(14) Uani 1 1 d . . . . .
H51 H 0.469514 0.883942 0.653102 0.050 Uiso 1 1 calc R U . . .
O4 O 0.7596(2) 0.6823(3) 0.5723(5) 0.068(2) Uani 1 1 d . . . . .
C52 C 0.5507(3) 0.9053(3) 0.6541(6) 0.0449(15) Uani 1 1 d . . . . .
H52 H 0.547865 0.932273 0.710496 0.054 Uiso 1 1 calc R U . . .
O8 O 0.8375(4) 0.6584(5) 0.9443(12) 0.103(4) Uani 0.75 1 d . . P . .
C25 C 0.9538(3) 0.5873(3) 0.6554(7) 0.0544(19) Uani 1 1 d . . . . .
H25 H 0.954719 0.559143 0.709761 0.065 Uiso 1 1 calc R U . . .
C55 C 0.6646(4) 0.8123(4) 0.8262(9) 0.048(2) Uani 0.75 1 d . . P . .
H55A H 0.659138 0.837409 0.762950 0.058 Uiso 0.75 1 calc R U P . .
H55B H 0.630697 0.789995 0.835894 0.058 Uiso 0.75 1 calc R U P . .
C53 C 0.6013(3) 0.8945(3) 0.6056(6) 0.0430(15) Uani 1 1 d . . . . .
H53 H 0.633276 0.914153 0.628704 0.052 Uiso 1 1 calc R U . . .
C59 C 0.8474(4) 0.6705(7) 0.8313(9) 0.077(5) Uani 0.75 1 d . . P . .
H59A H 0.868018 0.705596 0.823863 0.092 Uiso 0.75 1 calc R U P . .
H59B H 0.869302 0.640582 0.796904 0.092 Uiso 0.75 1 calc R U P . .
C26 C 0.9062(3) 0.5973(3) 0.5978(7) 0.056(2) Uani 1 1 d . . . . .
H26 H 0.874048 0.576285 0.613308 0.067 Uiso 1 1 calc R U . . .
C61 C 0.7572(4) 0.6450(5) 0.8504(9) 0.053(2) Uani 0.75 1 d . . P . .
H61A H 0.725008 0.668925 0.865764 0.063 Uiso 0.75 1 calc R U P . .
H61B H 0.743998 0.611737 0.810949 0.063 Uiso 0.75 1 calc R U P . .
C58 C 0.7583(4) 0.7939(6) 0.8793(9) 0.063(3) Uani 0.75 1 d . . P . .
H58A H 0.793711 0.796338 0.839116 0.076 Uiso 0.75 1 calc R U P . .
H58B H 0.762713 0.768502 0.942389 0.076 Uiso 0.75 1 calc R U P . .
O9 O 0.8339(5) 0.5857(4) 0.1921(8) 0.020(2) Uani 0.3 1 d . . P . .
C63 C 0.8056(8) 0.5341(8) 0.1909(16) 0.038(4) Uani 0.3 1 d . . P . .
H63A H 0.792936 0.525715 0.115441 0.045 Uiso 0.3 1 calc R U P . .
H63B H 0.772691 0.536084 0.239123 0.045 Uiso 0.3 1 calc R U P . .
C66 C 0.8887(7) 0.5779(9) 0.2243(19) 0.037(4) Uani 0.3 1 d . . P . .
H66A H 0.895905 0.597813 0.293782 0.045 Uiso 0.3 1 calc R U P . .
H66B H 0.913926 0.592535 0.167378 0.045 Uiso 0.3 1 calc R U P . .
C64 C 0.8433(13) 0.4898(9) 0.230(3) 0.065(8) Uani 0.3 1 d . . P . .
H64A H 0.845079 0.459057 0.176546 0.078 Uiso 0.3 1 calc R U P . .
H64B H 0.831160 0.475194 0.301944 0.078 Uiso 0.3 1 calc R U P . .
C65 C 0.8981(13) 0.5186(13) 0.239(4) 0.095(14) Uani 0.3 1 d . . P . .
H65A H 0.914571 0.511580 0.312441 0.114 Uiso 0.3 1 calc R U P . .
H65B H 0.923832 0.504683 0.182589 0.114 Uiso 0.3 1 calc R U P . .
Cl2A Cl 0.76708(16) 0.55988(11) 0.4983(4) 0.0695(10) Uani 0.7 1 d . . P A 2
Cl3A Cl 0.75120(10) 0.90911(11) 0.6085(3) 0.0492(6) Uani 0.7 1 d . . P B 1
Cl2 Cl 0.7521(3) 0.5795(3) 0.5941(11) 0.087(4) Uani 0.3 1 d . . P C 1
Cl3 Cl 0.7408(4) 0.9283(3) 0.5134(12) 0.099(4) Uani 0.3 1 d . . P D 2
C57 C 0.7381(5) 0.8535(4) 0.9189(15) 0.077(4) Uani 0.75 1 d . . P . .
H57A H 0.753798 0.863314 0.991413 0.092 Uiso 0.75 1 calc R U P . .
H57B H 0.747678 0.882528 0.864916 0.092 Uiso 0.75 1 calc R U P . .
C56 C 0.6759(4) 0.8441(4) 0.9251(11) 0.055(3) Uani 0.75 1 d . . P . .
H56A H 0.665854 0.823005 0.991861 0.066 Uiso 0.75 1 calc R U P . .
H56B H 0.655588 0.879541 0.924834 0.066 Uiso 0.75 1 calc R U P . .
C62 C 0.7824(4) 0.6294(6) 0.9489(9) 0.062(3) Uani 0.75 1 d . . P . .
H62A H 0.787223 0.588865 0.952889 0.074 Uiso 0.75 1 calc R U P . .
H62B H 0.760555 0.641912 1.012888 0.074 Uiso 0.75 1 calc R U P . .

loop_
_atom_site_aniso_label
_atom_site_aniso_U_11
_atom_site_aniso_U_22
_atom_site_aniso_U_33
_atom_site_aniso_U_23
_atom_site_aniso_U_13
_atom_site_aniso_U_12
Gd1 0.02328(10) 0.02105(10) 0.01620(9) -0.00026(10) 0.00169(11) -0.00804(7)
P2 0.0210(4) 0.0223(5) 0.0106(4) -0.0015(4) -0.0013(4) 0.0003(4)
P1 0.0217(4) 0.0213(4) 0.0110(4) 0.0009(4) 0.0024(4) -0.0019(3)
Cl1 0.0401(8) 0.1029(16) 0.0177(7) 0.0069(6) -0.0009(5) -0.0292(9)
O2 0.0270(15) 0.0262(14) 0.0151(13) 0.0011(14) -0.0023(14) -0.0038(11)
O1 0.0199(13) 0.0302(15) 0.0149(13) -0.0019(14) 0.0019(13) -0.0073(11)
C9 0.029(2) 0.032(2) 0.0109(18) 0.0012(15) 0.0039(15) -0.0024(19)
C4 0.032(2) 0.030(2) 0.018(2) -0.0059(16) -0.0009(17) 0.0041(19)
C46 0.027(2) 0.028(2) 0.0110(16) -0.0010(15) -0.0023(15) -0.0028(17)
C41 0.031(2) 0.022(2) 0.020(2) 0.0034(16) 0.0009(17) 0.0029(17)
C40 0.034(3) 0.036(3) 0.014(2) -0.0036(18) 0.0028(18) -0.001(2)
C6 0.0202(19) 0.023(2) 0.0114(18) -0.0015(14) 0.0016(14) -0.0013(15)
C10 0.036(3) 0.044(3) 0.014(2) 0.000(2) -0.0053(19) 0.003(2)
C45 0.0193(18) 0.0210(19) 0.0148(18) -0.0013(14) 0.0000(14) -0.0017(15)
C16 0.042(3) 0.047(3) 0.012(2) 0.001(2) 0.0017(19) -0.009(3)
C31 0.041(3) 0.051(3) 0.013(2) -0.001(2) -0.002(2) -0.003(3)
C1 0.033(2) 0.035(2) 0.021(2) -0.0047(18) -0.0026(18) -0.0039(19)
C3 0.020(2) 0.031(2) 0.0152(18) 0.0006(17) 0.0014(15) 0.0013(17)
C28 0.039(3) 0.061(4) 0.015(2) -0.006(2) -0.007(2) -0.009(3)
C43 0.034(2) 0.033(2) 0.0094(18) -0.0009(16) -0.0029(16) 0.0009(19)
C38 0.028(2) 0.033(2) 0.021(2) 0.0018(17) 0.0013(16) -0.0029(19)
C13 0.039(3) 0.058(4) 0.014(2) 0.005(2) 0.008(2) -0.011(3)
C39 0.024(2) 0.033(2) 0.015(2) 0.0001(15) 0.0023(14) -0.0003(17)
C42 0.021(2) 0.032(2) 0.0151(19) -0.0024(16) -0.0006(15) 0.0018(17)
C36 0.026(2) 0.030(2) 0.018(2) -0.0081(17) 0.0002(16) 0.0010(18)
C2 0.0238(19) 0.035(2) 0.018(2) -0.0035(18) -0.0028(18) -0.0016(16)
C20 0.028(2) 0.034(2) 0.015(2) 0.0033(17) 0.0033(16) -0.005(2)
C47 0.033(3) 0.034(3) 0.019(2) 0.0054(18) -0.0059(18) -0.001(2)
C30 0.022(2) 0.035(2) 0.0140(19) -0.0052(17) -0.0012(15) -0.0024(18)
C8 0.035(3) 0.042(3) 0.0094(19) 0.0010(18) 0.0030(17) -0.001(2)
C37 0.043(3) 0.041(3) 0.025(3) -0.017(2) 0.001(2) -0.005(2)
O6 0.064(3) 0.022(2) 0.158(8) 0.016(3) 0.073(4) 0.007(2)
C7 0.036(3) 0.042(3) 0.018(2) -0.007(2) 0.0054(19) 0.003(2)
C32 0.029(2) 0.040(2) 0.013(2) 0.0031(19) -0.0005(18) -0.0035(18)
C5 0.024(2) 0.023(2) 0.018(2) -0.0014(15) -0.0005(15) 0.0011(16)
C44 0.024(2) 0.025(2) 0.0162(19) -0.0002(15) 0.0000(15) 0.0010(16)
C34 0.034(3) 0.056(4) 0.018(2) -0.012(2) 0.0045(19) -0.008(3)
C33 0.023(2) 0.031(2) 0.0141(19) -0.0029(17) -0.0025(15) 0.0023(18)
C11 0.049(3) 0.040(3) 0.025(3) 0.016(2) -0.002(2) -0.010(2)
C49 0.030(2) 0.023(2) 0.025(2) 0.0001(17) -0.0025(18) 0.0037(17)
C17 0.030(2) 0.029(2) 0.017(2) 0.0067(17) -0.0023(17) -0.0001(19)
C14 0.039(3) 0.039(3) 0.023(2) 0.016(2) -0.002(2) -0.003(2)
C19 0.035(2) 0.034(2) 0.015(2) -0.0038(17) 0.0025(17) -0.0062(19)
C22 0.034(2) 0.024(2) 0.025(2) 0.0018(17) 0.0029(19) 0.0010(18)
O3 0.052(3) 0.027(2) 0.087(4) -0.014(2) -0.029(3) 0.002(2)
C29 0.028(2) 0.047(3) 0.020(2) -0.008(2) -0.0051(19) -0.007(2)
C50 0.024(2) 0.036(3) 0.035(3) -0.007(2) -0.004(2) 0.004(2)
C15 0.040(3) 0.057(4) 0.016(2) 0.009(2) -0.002(2) -0.008(3)
O7 0.054(4) 0.054(4) 0.041(3) -0.014(3) -0.004(3) 0.000(3)
C54 0.028(2) 0.028(2) 0.040(3) -0.008(2) 0.001(2) -0.0003(19)
C23 0.028(2) 0.034(3) 0.038(3) 0.010(2) 0.005(2) 0.002(2)
C35 0.032(2) 0.041(3) 0.025(3) -0.016(2) 0.0015(19) 0.000(2)
C18 0.027(2) 0.028(2) 0.0119(18) 0.0011(16) 0.0028(15) -0.0019(19)
C12 0.037(2) 0.048(3) 0.018(2) 0.008(2) 0.003(2) -0.016(2)
O5 0.042(3) 0.114(5) 0.046(3) -0.052(3) 0.016(2) -0.024(3)
C27 0.036(3) 0.035(3) 0.041(3) 0.014(2) -0.001(2) -0.007(2)
C48 0.032(2) 0.028(2) 0.017(2) -0.0004(15) -0.0032(16) 0.0040(18)
C60 0.034(4) 0.060(5) 0.017(3) 0.013(3) 0.000(2) 0.001(3)
C24 0.044(3) 0.051(4) 0.045(4) 0.019(3) -0.003(3) 0.007(3)
C21 0.035(2) 0.0229(19) 0.020(2) 0.0003(16) 0.0078(17) 0.0014(17)
C51 0.036(3) 0.045(3) 0.045(3) -0.015(3) 0.007(2) 0.008(2)
O4 0.036(2) 0.120(5) 0.047(3) 0.053(3) -0.006(2) -0.012(3)
C52 0.050(3) 0.040(3) 0.045(4) -0.019(3) -0.002(3) 0.006(3)
O8 0.063(6) 0.112(8) 0.134(11) 0.043(8) 0.013(6) 0.018(5)
C25 0.057(4) 0.052(4) 0.054(5) 0.029(4) 0.004(4) 0.002(3)
C55 0.038(4) 0.058(6) 0.049(5) -0.006(4) -0.013(4) -0.002(4)
C53 0.040(3) 0.044(3) 0.045(4) -0.017(3) -0.002(3) -0.001(3)
C59 0.043(5) 0.149(13) 0.038(5) 0.029(7) 0.002(4) -0.041(7)
C26 0.049(4) 0.058(4) 0.060(5) 0.035(4) -0.001(3) -0.010(3)
C61 0.031(4) 0.061(6) 0.065(6) 0.003(5) 0.010(4) -0.007(4)
C58 0.039(5) 0.096(9) 0.055(6) -0.025(6) -0.012(4) 0.005(5)
O9 0.029(5) 0.016(4) 0.016(5) -0.003(3) 0.002(4) 0.010(4)
C63 0.041(9) 0.037(9) 0.035(10) 0.000(7) -0.019(8) -0.014(7)
C66 0.018(7) 0.041(10) 0.052(12) -0.018(9) -0.001(7) 0.001(7)
C64 0.08(2) 0.015(8) 0.10(2) 0.011(11) 0.020(17) -0.004(10)
C65 0.051(16) 0.054(17) 0.18(4) 0.00(2) -0.04(2) 0.028(14)
Cl2A 0.086(2) 0.0284(11) 0.094(2) 0.0218(13) -0.0339(19) -0.0242(12)
Cl3A 0.0373(11) 0.0364(11) 0.0738(18) -0.0274(12) 0.0093(11) -0.0073(9)
Cl2 0.056(4) 0.045(4) 0.161(10) 0.058(5) -0.032(5) -0.016(3)
Cl3 0.082(5) 0.023(3) 0.191(12) -0.042(5) 0.050(7) -0.020(3)
C57 0.055(6) 0.043(5) 0.134(12) 0.004(7) -0.052(8) -0.018(4)
C56 0.041(4) 0.058(5) 0.065(6) -0.029(5) -0.012(5) 0.016(4)
C62 0.049(5) 0.081(8) 0.055(6) 0.002(5) 0.024(5) -0.010(5)

loop_
_atom_type_symbol
_atom_type_description
_atom_type_scat_dispersion_real
_atom_type_scat_dispersion_imag
_atom_type_scat_source
C C 0.0033 0.0016 'International Tables Vol C Tables 4.2.6.8 and 6.1.1.4'
H H 0.0000 0.0000 'International Tables Vol C Tables 4.2.6.8 and 6.1.1.4'
Cl Cl 0.1484 0.1585 'International Tables Vol C Tables 4.2.6.8 and 6.1.1.4'
Gd Gd -0.1653 3.9035 'International Tables Vol C Tables 4.2.6.8 and 6.1.1.4'
O O 0.0106 0.0060 'International Tables Vol C Tables 4.2.6.8 and 6.1.1.4'
P P 0.1023 0.0942 'International Tables Vol C Tables 4.2.6.8 and 6.1.1.4'

loop_
_geom_angle_atom_site_label_1
_geom_angle_atom_site_label_2
_geom_angle_atom_site_label_3
_geom_angle
_geom_angle_site_symmetry_1
_geom_angle_site_symmetry_3
_geom_angle_publ_flag
O2 Gd1 Cl1 90.29(11) . . ?
O2 Gd1 O1 177.08(15) . . ?
O2 Gd1 O6 87.78(16) . . ?
O2 Gd1 O3 96.16(16) . . ?
O2 Gd1 O5 89.72(16) . . ?
O2 Gd1 O4 87.34(15) . . ?
O1 Gd1 Cl1 92.26(10) . . ?
O1 Gd1 O6 91.43(18) . . ?
O1 Gd1 O3 85.92(15) . . ?
O1 Gd1 O5 87.37(15) . . ?
O1 Gd1 O4 91.41(15) . . ?
O6 Gd1 Cl1 76.5(2) . . ?
O6 Gd1 O3 150.1(3) . . ?
O6 Gd1 O5 71.7(3) . . ?
O6 Gd1 O4 138.7(3) . . ?
O3 Gd1 Cl1 73.83(17) . . ?
O3 Gd1 O4 71.2(3) . . ?
O5 Gd1 Cl1 148.1(2) . . ?
O5 Gd1 O3 137.8(3) . . ?
O5 Gd1 O4 67.3(3) . . ?
O4 Gd1 Cl1 144.5(2) . . ?
O2 P2 C45 107.6(2) . . ?
O2 P2 C33 109.2(2) . . ?
O2 P2 C48 110.7(2) . . ?
C45 P2 C33 114.7(2) . . ?
C48 P2 C45 109.5(2) . . ?
C48 P2 C33 105.1(2) . . ?
O1 P1 C6 108.3(2) . . ?
O1 P1 C18 109.2(2) . . ?
O1 P1 C21 110.2(2) . . ?
C6 P1 C18 114.4(2) . . ?
C21 P1 C6 109.4(2) . . ?
C21 P1 C18 105.2(2) . . ?
P2 O2 Gd1 171.1(2) . . ?
P1 O1 Gd1 171.1(2) . . ?
H9A C9 H9B 108.2 . . ?
C6 C9 H9A 109.7 . . ?
C6 C9 H9B 109.7 . . ?
C8 C9 H9A 109.7 . . ?
C8 C9 H9B 109.7 . . ?
C8 C9 C6 110.0(4) . . ?
C1 C4 H4 109.4 . . ?
C1 C4 C5 109.1(4) . . ?
C7 C4 H4 109.4 . . ?
C7 C4 C1 109.9(4) . . ?
C7 C4 C5 109.6(4) . . ?
C5 C4 H4 109.4 . . ?
H46A C46 H46B 108.2 . . ?
C45 C46 H46A 109.7 . . ?
C45 C46 H46B 109.7 . . ?
C43 C46 H46A 109.7 . . ?
C43 C46 H46B 109.7 . . ?
C43 C46 C45 109.8(4) . . ?
C38 C41 H41 109.1 . . ?
C38 C41 C47 110.0(4) . . ?
C47 C41 H41 109.1 . . ?
C44 C41 H41 109.1 . . ?
C44 C41 C38 109.8(4) . . ?
C44 C41 C47 109.7(4) . . ?
H40A C40 H40B 108.3 . . ?
C43 C40 H40A 109.8 . . ?
C43 C40 H40B 109.8 . . ?
C43 C40 C39 109.2(4) . . ?
C39 C40 H40A 109.8 . . ?
C39 C40 H40B 109.8 . . ?
C9 C6 P1 107.9(3) . . ?
C3 C6 P1 112.3(3) . . ?
C3 C6 C9 108.6(4) . . ?
C5 C6 P1 110.4(3) . . ?
C5 C6 C9 108.0(4) . . ?
C5 C6 C3 109.5(4) . . ?
H10A C10 H10B 108.3 . . ?
C2 C10 H10A 109.8 . . ?
C2 C10 H10B 109.8 . . ?
C2 C10 C8 109.3(4) . . ?
C8 C10 H10A 109.8 . . ?
C8 C10 H10B 109.8 . . ?
C46 C45 P2 108.0(3) . . ?
C46 C45 C42 108.8(4) . . ?
C42 C45 P2 112.1(3) . . ?
C44 C45 P2 110.5(3) . . ?
C44 C45 C46 107.6(4) . . ?
C44 C45 C42 109.7(4) . . ?
C13 C16 H16 108.9 . . ?
C13 C16 C19 109.3(5) . . ?
C19 C16 H16 108.9 . . ?
C15 C16 H16 108.9 . . ?
C15 C16 C13 110.4(6) . . ?
C15 C16 C19 110.2(5) . . ?
C28 C31 H31 109.0 . . ?
C28 C31 C32 109.3(5) . . ?
C32 C31 H31 109.0 . . ?
C34 C31 H31 109.0 . . ?
C34 C31 C28 110.5(6) . . ?
C34 C31 C32 109.9(5) . . ?
C4 C1 H1A 109.6 . . ?
C4 C1 H1B 109.6 . . ?
H1A C1 H1B 108.1 . . ?
C2 C1 C4 110.2(4) . . ?
C2 C1 H1A 109.6 . . ?
C2 C1 H1B 109.6 . . ?
C6 C3 H3A 109.7 . . ?
C6 C3 H3B 109.7 . . ?
H3A C3 H3B 108.2 . . ?
C2 C3 C6 109.9(4) . . ?
C2 C3 H3A 109.7 . . ?
C2 C3 H3B 109.7 . . ?
C31 C28 H28A 109.8 . . ?
C31 C28 H28B 109.8 . . ?
H28A C28 H28B 108.3 . . ?
C29 C28 C31 109.3(5) . . ?
C29 C28 H28A 109.8 . . ?
C29 C28 H28B 109.8 . . ?
C46 C43 H43 109.2 . . ?
C46 C43 C47 109.6(4) . . ?
C40 C43 C46 110.2(4) . . ?
C40 C43 H43 109.2 . . ?
C40 C43 C47 109.4(4) . . ?
C47 C43 H43 109.2 . . ?
C41 C38 H38A 109.8 . . ?
C41 C38 H38B 109.8 . . ?
H38A C38 H38B 108.3 . . ?
C39 C38 C41 109.2(4) . . ?
C39 C38 H38A 109.8 . . ?
C39 C38 H38B 109.8 . . ?
C16 C13 H13A 109.9 . . ?
C16 C13 H13B 109.9 . . ?
C16 C13 C12 108.8(5) . . ?
H13A C13 H13B 108.3 . . ?
C12 C13 H13A 109.9 . . ?
C12 C13 H13B 109.9 . . ?
C40 C39 H39 109.1 . . ?
C38 C39 C40 110.0(4) . . ?
C38 C39 H39 109.1 . . ?
C42 C39 C40 109.9(4) . . ?
C42 C39 C38 109.7(4) . . ?
C42 C39 H39 109.1 . . ?
C45 C42 H42A 109.7 . . ?
C45 C42 H42B 109.7 . . ?
C39 C42 C45 109.7(4) . . ?
C39 C42 H42A 109.7 . . ?
C39 C42 H42B 109.7 . . ?
H42A C42 H42B 108.2 . . ?
H36A C36 H36B 108.2 . . ?
C33 C36 H36A 109.6 . . ?
C33 C36 H36B 109.6 . . ?
C35 C36 H36A 109.6 . . ?
C35 C36 H36B 109.6 . . ?
C35 C36 C33 110.1(4) . . ?
C10 C2 C3 109.2(4) . . ?
C10 C2 H2 109.3 . . ?
C1 C2 C10 110.2(4) . . ?
C1 C2 C3 109.4(4) . . ?
C1 C2 H2 109.3 . . ?
C3 C2 H2 109.3 . . ?
H20A C20 H20B 108.1 . . ?
C18 C20 H20A 109.6 . . ?
C18 C20 H20B 109.6 . . ?
C12 C20 H20A 109.6 . . ?
C12 C20 H20B 109.6 . . ?
C12 C20 C18 110.4(4) . . ?
C41 C47 C43 108.4(4) . . ?
C41 C47 H47A 110.0 . . ?
C41 C47 H47B 110.0 . . ?
C43 C47 H47A 110.0 . . ?
C43 C47 H47B 110.0 . . ?
H47A C47 H47B 108.4 . . ?
H30A C30 H30B 108.2 . . ?
C33 C30 H30A 109.7 . . ?
C33 C30 H30B 109.7 . . ?
C29 C30 H30A 109.7 . . ?
C29 C30 H30B 109.7 . . ?
C29 C30 C33 109.9(4) . . ?
C9 C8 C10 109.4(4) . . ?
C9 C8 H8 109.4 . . ?
C9 C8 C7 109.7(4) . . ?
C10 C8 H8 109.4 . . ?
C10 C8 C7 109.5(5) . . ?
C7 C8 H8 109.4 . . ?
H37A C37 H37B 108.3 . . ?
C29 C37 H37A 109.8 . . ?
C29 C37 H37B 109.8 . . ?
C29 C37 C35 109.2(5) . . ?
C35 C37 H37A 109.8 . . ?
C35 C37 H37B 109.8 . . ?
C4 C7 C8 108.8(4) . . ?
C4 C7 H7A 109.9 . . ?
C4 C7 H7B 109.9 . . ?
C8 C7 H7A 109.9 . . ?
C8 C7 H7B 109.9 . . ?
H7A C7 H7B 108.3 . . ?
C31 C32 H32A 109.7 . . ?
C31 C32 H32B 109.7 . . ?
C31 C32 C33 110.0(4) . . ?
H32A C32 H32B 108.2 . . ?
C33 C32 H32A 109.7 . . ?
C33 C32 H32B 109.7 . . ?
C4 C5 C6 110.1(4) . . ?
C4 C5 H5A 109.6 . . ?
C4 C5 H5B 109.6 . . ?
C6 C5 H5A 109.6 . . ?
C6 C5 H5B 109.6 . . ?
H5A C5 H5B 108.2 . . ?
C41 C44 C45 109.7(4) . . ?
C41 C44 H44A 109.7 . . ?
C41 C44 H44B 109.7 . . ?
C45 C44 H44A 109.7 . . ?
C45 C44 H44B 109.7 . . ?
H44A C44 H44B 108.2 . . ?
C31 C34 H34A 109.9 . . ?
C31 C34 H34B 109.9 . . ?
C31 C34 C35 108.9(5) . . ?
H34A C34 H34B 108.3 . . ?
C35 C34 H34A 109.9 . . ?
C35 C34 H34B 109.9 . . ?
C36 C33 P2 108.6(3) . . ?
C30 C33 P2 113.5(3) . . ?
C30 C33 C36 109.1(4) . . ?
C30 C33 C32 108.2(4) . . ?
C32 C33 P2 108.9(4) . . ?
C32 C33 C36 108.5(4) . . ?
H11A C11 H11B 108.2 . . ?
C14 C11 H11A 109.8 . . ?
C14 C11 H11B 109.8 . . ?
C14 C11 C12 109.4(5) . . ?
C12 C11 H11A 109.8 . . ?
C12 C11 H11B 109.8 . . ?
C50 C49 C54 118.9(5) . . ?
C50 C49 C48 120.3(5) . . ?
C54 C49 C48 120.6(5) . . ?
H17A C17 H17B 108.2 . . ?
C14 C17 H17A 109.7 . . ?
C14 C17 H17B 109.7 . . ?
C14 C17 C18 109.8(4) . . ?
C18 C17 H17A 109.7 . . ?
C18 C17 H17B 109.7 . . ?
C11 C14 C17 110.2(5) . . ?
C11 C14 H14 109.3 . . ?
C11 C14 C15 109.5(5) . . ?
C17 C14 H14 109.3 . . ?
C17 C14 C15 109.3(4) . . ?
C15 C14 H14 109.3 . . ?
C16 C19 H19A 109.8 . . ?
C16 C19 H19B 109.8 . . ?
C16 C19 C18 109.5(4) . . ?
H19A C19 H19B 108.2 . . ?
C18 C19 H19A 109.8 . . ?
C18 C19 H19B 109.8 . . ?
C23 C22 C27 118.8(5) . . ?
C23 C22 C21 120.9(5) . . ?
C27 C22 C21 120.1(5) . . ?
C28 C29 C30 110.2(5) . . ?
C28 C29 C37 109.8(5) . . ?
C28 C29 H29 109.2 . . ?
C30 C29 C37 109.3(4) . . ?
C30 C29 H29 109.2 . . ?
C37 C29 H29 109.2 . . ?
C49 C50 H50 119.7 . . ?
C49 C50 C51 120.6(5) . . ?
C51 C50 H50 119.7 . . ?
C16 C15 C14 109.2(5) . . ?
C16 C15 H15A 109.8 . . ?
C16 C15 H15B 109.8 . . ?
C14 C15 H15A 109.8 . . ?
C14 C15 H15B 109.8 . . ?
H15A C15 H15B 108.3 . . ?
C58 O7 C55 107.5(7) . . ?
C49 C54 H54 119.7 . . ?
C53 C54 C49 120.7(5) . . ?
C53 C54 H54 119.7 . . ?
C22 C23 H23 119.5 . . ?
C22 C23 C24 121.0(6) . . ?
C24 C23 H23 119.5 . . ?
C36 C35 C37 109.7(4) . . ?
C36 C35 C34 109.1(4) . . ?
C36 C35 H35 109.5 . . ?
C37 C35 C34 109.5(5) . . ?
C37 C35 H35 109.5 . . ?
C34 C35 H35 109.5 . . ?
C20 C18 P1 114.0(3) . . ?
C20 C18 C17 108.9(4) . . ?
C20 C18 C19 108.9(4) . . ?
C17 C18 P1 108.8(3) . . ?
C19 C18 P1 108.3(4) . . ?
C19 C18 C17 107.8(4) . . ?
C13 C12 H12 109.4 . . ?
C20 C12 C13 109.9(5) . . ?
C20 C12 H12 109.4 . . ?
C11 C12 C13 109.7(5) . . ?
C11 C12 C20 109.2(5) . . ?
C11 C12 H12 109.4 . . ?
C22 C27 H27 119.9 . . ?
C26 C27 C22 120.3(6) . . ?
C26 C27 H27 119.9 . . ?
P2 C48 H48A 107.2 . . ?
P2 C48 H48B 107.2 . . ?
C49 C48 P2 120.5(3) . . ?
C49 C48 H48A 107.2 . . ?
C49 C48 H48B 107.2 . . ?
H48A C48 H48B 106.8 . . ?
H60A C60 H60B 108.4 . . ?
C59 C60 H60A 110.1 . . ?
C59 C60 H60B 110.1 . . ?
C59 C60 C61 108.0(8) . . ?
C61 C60 H60A 110.1 . . ?
C61 C60 H60B 110.1 . . ?
C23 C24 H24 120.2 . . ?
C25 C24 C23 119.5(6) . . ?
C25 C24 H24 120.2 . . ?
P1 C21 H21A 107.5 . . ?
P1 C21 H21B 107.5 . . ?
C22 C21 P1 119.1(3) . . ?
C22 C21 H21A 107.5 . . ?
C22 C21 H21B 107.5 . . ?
H21A C21 H21B 107.0 . . ?
C50 C51 H51 120.0 . . ?
C52 C51 C50 120.0(6) . . ?
C52 C51 H51 120.0 . . ?
C51 C52 H52 120.1 . . ?
C51 C52 C53 119.7(6) . . ?
C53 C52 H52 120.1 . . ?
C59 O8 C62 106.2(11) . . ?
C24 C25 H25 120.3 . . ?
C26 C25 C24 119.4(6) . . ?
C26 C25 H25 120.3 . . ?
O7 C55 H55A 110.2 . . ?
O7 C55 H55B 110.2 . . ?
H55A C55 H55B 108.5 . . ?
C56 C55 O7 107.6(7) . . ?
C56 C55 H55A 110.2 . . ?
C56 C55 H55B 110.2 . . ?
C54 C53 H53 119.9 . . ?
C52 C53 C54 120.1(6) . . ?
C52 C53 H53 119.9 . . ?
C60 C59 O8 106.5(8) . . ?
C60 C59 H59A 110.4 . . ?
C60 C59 H59B 110.4 . . ?
O8 C59 H59A 110.4 . . ?
O8 C59 H59B 110.4 . . ?
H59A C59 H59B 108.6 . . ?
C27 C26 H26 119.5 . . ?
C25 C26 C27 121.0(7) . . ?
C25 C26 H26 119.5 . . ?
C60 C61 H61A 109.8 . . ?
C60 C61 H61B 109.8 . . ?
H61A C61 H61B 108.3 . . ?
C62 C61 C60 109.3(8) . . ?
C62 C61 H61A 109.8 . . ?
C62 C61 H61B 109.8 . . ?
O7 C58 H58A 111.1 . . ?
O7 C58 H58B 111.1 . . ?
O7 C58 C57 103.3(8) . . ?
H58A C58 H58B 109.1 . . ?
C57 C58 H58A 111.1 . . ?
C57 C58 H58B 111.1 . . ?
C66 O9 C63 109.9(14) . . ?
O9 C63 H63A 109.8 . . ?
O9 C63 H63B 109.8 . . ?
O9 C63 C64 109.5(16) . . ?
H63A C63 H63B 108.2 . . ?
C64 C63 H63A 109.8 . . ?
C64 C63 H63B 109.8 . . ?
O9 C66 H66A 110.0 . . ?
O9 C66 H66B 110.0 . . ?
O9 C66 C65 108.5(18) . . ?
H66A C66 H66B 108.4 . . ?
C65 C66 H66A 110.0 . . ?
C65 C66 H66B 110.0 . . ?
C63 C64 H64A 111.1 . . ?
C63 C64 H64B 111.1 . . ?
C63 C64 C65 103.4(18) . . ?
H64A C64 H64B 109.0 . . ?
C65 C64 H64A 111.1 . . ?
C65 C64 H64B 111.1 . . ?
C66 C65 C64 108(2) . . ?
C66 C65 H65A 110.1 . . ?
C66 C65 H65B 110.1 . . ?
C64 C65 H65A 110.1 . . ?
C64 C65 H65B 110.1 . . ?
H65A C65 H65B 108.4 . . ?
C58 C57 H57A 111.7 . . ?
C58 C57 H57B 111.7 . . ?
H57A C57 H57B 109.5 . . ?
C56 C57 C58 100.4(7) . . ?
C56 C57 H57A 111.7 . . ?
C56 C57 H57B 111.7 . . ?
C55 C56 C57 102.9(10) . . ?
C55 C56 H56A 111.2 . . ?
C55 C56 H56B 111.2 . . ?
C57 C56 H56A 111.2 . . ?
C57 C56 H56B 111.2 . . ?
H56A C56 H56B 109.1 . . ?
O8 C62 H62A 111.1 . . ?
O8 C62 H62B 111.1 . . ?
C61 C62 O8 103.3(9) . . ?
C61 C62 H62A 111.1 . . ?
C61 C62 H62B 111.1 . . ?
H62A C62 H62B 109.1 . . ?

loop_
_geom_bond_atom_site_label_1
_geom_bond_atom_site_label_2
_geom_bond_distance
_geom_bond_site_symmetry_2
_geom_bond_publ_flag
Gd1 Cl1 2.7143(18) . ?
Gd1 O2 2.249(3) . ?
Gd1 O1 2.256(3) . ?
Gd1 O6 2.367(5) . ?
Gd1 O3 2.390(5) . ?
Gd1 O5 2.389(5) . ?
Gd1 O4 2.406(5) . ?
P2 O2 1.520(3) . ?
P2 C45 1.839(5) . ?
P2 C33 1.856(5) . ?
P2 C48 1.817(5) . ?
P1 O1 1.513(3) . ?
P1 C6 1.842(5) . ?
P1 C18 1.850(5) . ?
P1 C21 1.825(5) . ?
C9 H9A 0.9900 . ?
C9 H9B 0.9900 . ?
C9 C6 1.545(6) . ?
C9 C8 1.532(7) . ?
C4 H4 1.0000 . ?
C4 C1 1.529(7) . ?
C4 C7 1.529(8) . ?
C4 C5 1.529(7) . ?
C46 H46A 0.9900 . ?
C46 H46B 0.9900 . ?
C46 C45 1.547(6) . ?
C46 C43 1.538(7) . ?
C41 H41 1.0000 . ?
C41 C38 1.531(7) . ?
C41 C47 1.537(7) . ?
C41 C44 1.531(7) . ?
C40 H40A 0.9900 . ?
C40 H40B 0.9900 . ?
C40 C43 1.528(8) . ?
C40 C39 1.531(7) . ?
C6 C3 1.545(6) . ?
C6 C5 1.543(6) . ?
C10 H10A 0.9900 . ?
C10 H10B 0.9900 . ?
C10 C2 1.529(8) . ?
C10 C8 1.538(8) . ?
C45 C42 1.551(6) . ?
C45 C44 1.546(6) . ?
C16 H16 1.0000 . ?
C16 C13 1.529(9) . ?
C16 C19 1.544(7) . ?
C16 C15 1.521(10) . ?
C31 H31 1.0000 . ?
C31 C28 1.530(9) . ?
C31 C32 1.531(7) . ?
C31 C34 1.525(9) . ?
C1 H1A 0.9900 . ?
C1 H1B 0.9900 . ?
C1 C2 1.515(7) . ?
C3 H3A 0.9900 . ?
C3 H3B 0.9900 . ?
C3 C2 1.529(7) . ?
C28 H28A 0.9900 . ?
C28 H28B 0.9900 . ?
C28 C29 1.520(9) . ?
C43 H43 1.0000 . ?
C43 C47 1.542(7) . ?
C38 H38A 0.9900 . ?
C38 H38B 0.9900 . ?
C38 C39 1.526(7) . ?
C13 H13A 0.9900 . ?
C13 H13B 0.9900 . ?
C13 C12 1.539(9) . ?
C39 H39 1.0000 . ?
C39 C42 1.520(7) . ?
C42 H42A 0.9900 . ?
C42 H42B 0.9900 . ?
C36 H36A 0.9900 . ?
C36 H36B 0.9900 . ?
C36 C33 1.552(7) . ?
C36 C35 1.531(7) . ?
C2 H2 1.0000 . ?
C20 H20A 0.9900 . ?
C20 H20B 0.9900 . ?
C20 C18 1.538(7) . ?
C20 C12 1.536(7) . ?
C47 H47A 0.9900 . ?
C47 H47B 0.9900 . ?
C30 H30A 0.9900 . ?
C30 H30B 0.9900 . ?
C30 C33 1.545(7) . ?
C30 C29 1.534(7) . ?
C8 H8 1.0000 . ?
C8 C7 1.542(8) . ?
C37 H37A 0.9900 . ?
C37 H37B 0.9900 . ?
C37 C29 1.540(8) . ?
C37 C35 1.542(8) . ?
C7 H7A 0.9900 . ?
C7 H7B 0.9900 . ?
C32 H32A 0.9900 . ?
C32 H32B 0.9900 . ?
C32 C33 1.549(7) . ?
C5 H5A 0.9900 . ?
C5 H5B 0.9900 . ?
C44 H44A 0.9900 . ?
C44 H44B 0.9900 . ?
C34 H34A 0.9900 . ?
C34 H34B 0.9900 . ?
C34 C35 1.547(9) . ?
C11 H11A 0.9900 . ?
C11 H11B 0.9900 . ?
C11 C14 1.532(8) . ?
C11 C12 1.534(9) . ?
C49 C50 1.385(7) . ?
C49 C54 1.392(7) . ?
C49 C48 1.510(7) . ?
C17 H17A 0.9900 . ?
C17 H17B 0.9900 . ?
C17 C14 1.533(7) . ?
C17 C18 1.562(7) . ?
C14 H14 1.0000 . ?
C14 C15 1.536(9) . ?
C19 H19A 0.9900 . ?
C19 H19B 0.9900 . ?
C19 C18 1.555(7) . ?
C22 C23 1.379(8) . ?
C22 C27 1.393(8) . ?
C22 C21 1.510(7) . ?
C29 H29 1.0000 . ?
C50 H50 0.9500 . ?
C50 C51 1.398(8) . ?
C15 H15A 0.9900 . ?
C15 H15B 0.9900 . ?
O7 C55 1.496(12) . ?
O7 C58 1.479(11) . ?
C54 H54 0.9500 . ?
C54 C53 1.388(8) . ?
C23 H23 0.9500 . ?
C23 C24 1.398(8) . ?
C35 H35 1.0000 . ?
C12 H12 1.0000 . ?
C27 H27 0.9500 . ?
C27 C26 1.387(9) . ?
C48 H48A 0.9900 . ?
C48 H48B 0.9900 . ?
C60 H60A 0.9900 . ?
C60 H60B 0.9900 . ?
C60 C59 1.362(13) . ?
C60 C61 1.456(12) . ?
C24 H24 0.9500 . ?
C24 C25 1.394(10) . ?
C21 H21A 0.9900 . ?
C21 H21B 0.9900 . ?
C51 H51 0.9500 . ?
C51 C52 1.384(9) . ?
C52 H52 0.9500 . ?
C52 C53 1.386(10) . ?
O8 C59 1.428(16) . ?
O8 C62 1.508(15) . ?
C25 H25 0.9500 . ?
C25 C26 1.370(11) . ?
C55 H55A 0.9900 . ?
C55 H55B 0.9900 . ?
C55 C56 1.456(14) . ?
C53 H53 0.9500 . ?
C59 H59A 0.9900 . ?
C59 H59B 0.9900 . ?
C26 H26 0.9500 . ?
C61 H61A 0.9900 . ?
C61 H61B 0.9900 . ?
C61 C62 1.398(16) . ?
C58 H58A 0.9900 . ?
C58 H58B 0.9900 . ?
C58 C57 1.597(17) . ?
O9 C63 1.43(2) . ?
O9 C66 1.40(2) . ?
C63 H63A 0.9900 . ?
C63 H63B 0.9900 . ?
C63 C64 1.49(3) . ?
C66 H66A 0.9900 . ?
C66 H66B 0.9900 . ?
C66 C65 1.47(3) . ?
C64 H64A 0.9900 . ?
C64 H64B 0.9900 . ?
C64 C65 1.50(4) . ?
C65 H65A 0.9900 . ?
C65 H65B 0.9900 . ?
C57 H57A 0.9900 . ?
C57 H57B 0.9900 . ?
C57 C56 1.525(14) . ?
C56 H56A 0.9900 . ?
C56 H56B 0.9900 . ?
C62 H62A 0.9900 . ?
C62 H62B 0.9900 . ?

loop_
_geom_torsion_atom_site_label_1
_geom_torsion_atom_site_label_2
_geom_torsion_atom_site_label_3
_geom_torsion_atom_site_label_4
_geom_torsion
_geom_torsion_site_symmetry_1
_geom_torsion_site_symmetry_2
_geom_torsion_site_symmetry_3
_geom_torsion_site_symmetry_4
_geom_torsion_publ_flag
P2 C45 C42 C39 -178.8(3) . . . . ?
P2 C45 C44 C41 178.4(3) . . . . ?
P1 C6 C3 C2 -179.0(3) . . . . ?
P1 C6 C5 C4 177.8(3) . . . . ?
O2 P2 C45 C46 43.4(4) . . . . ?
O2 P2 C45 C42 163.2(3) . . . . ?
O2 P2 C45 C44 -74.0(3) . . . . ?
O2 P2 C33 C36 38.3(4) . . . . ?
O2 P2 C33 C30 159.7(3) . . . . ?
O2 P2 C33 C32 -79.7(4) . . . . ?
O2 P2 C48 C49 -65.5(5) . . . . ?
O1 P1 C6 C9 43.8(4) . . . . ?
O1 P1 C6 C3 163.5(3) . . . . ?
O1 P1 C6 C5 -74.0(3) . . . . ?
O1 P1 C18 C20 160.9(4) . . . . ?
O1 P1 C18 C17 39.1(4) . . . . ?
O1 P1 C18 C19 -77.7(4) . . . . ?
O1 P1 C21 C22 -62.7(5) . . . . ?
C9 C6 C3 C2 -59.7(5) . . . . ?
C9 C6 C5 C4 60.0(5) . . . . ?
C9 C8 C7 C4 -59.9(6) . . . . ?
C4 C1 C2 C10 -58.9(5) . . . . ?
C4 C1 C2 C3 61.1(5) . . . . ?
C46 C45 C42 C39 -59.4(5) . . . . ?
C46 C45 C44 C41 60.8(5) . . . . ?
C46 C43 C47 C41 -60.1(5) . . . . ?
C41 C38 C39 C40 -59.4(5) . . . . ?
C41 C38 C39 C42 61.6(5) . . . . ?
C40 C43 C47 C41 60.7(5) . . . . ?
C40 C39 C42 C45 60.9(5) . . . . ?
C6 P1 C18 C20 39.3(4) . . . . ?
C6 P1 C18 C17 -82.5(4) . . . . ?
C6 P1 C18 C19 160.7(3) . . . . ?
C6 P1 C21 C22 56.3(5) . . . . ?
C6 C9 C8 C10 -59.8(6) . . . . ?
C6 C9 C8 C7 60.3(6) . . . . ?
C6 C3 C2 C10 61.1(5) . . . . ?
C6 C3 C2 C1 -59.6(5) . . . . ?
C10 C8 C7 C4 60.2(5) . . . . ?
C45 P2 C33 C36 -82.6(4) . . . . ?
C45 P2 C33 C30 38.8(4) . . . . ?
C45 P2 C33 C32 159.4(3) . . . . ?
C45 P2 C48 C49 53.1(5) . . . . ?
C45 C46 C43 C40 -59.2(5) . . . . ?
C45 C46 C43 C47 61.2(5) . . . . ?
C16 C13 C12 C20 60.6(6) . . . . ?
C16 C13 C12 C11 -59.4(6) . . . . ?
C16 C19 C18 P1 176.6(4) . . . . ?
C16 C19 C18 C20 -58.9(6) . . . . ?
C16 C19 C18 C17 59.1(5) . . . . ?
C31 C28 C29 C30 60.3(6) . . . . ?
C31 C28 C29 C37 -60.1(6) . . . . ?
C31 C32 C33 P2 176.6(4) . . . . ?
C31 C32 C33 C36 58.6(5) . . . . ?
C31 C32 C33 C30 -59.6(5) . . . . ?
C31 C34 C35 C36 -60.8(6) . . . . ?
C31 C34 C35 C37 59.2(6) . . . . ?
C1 C4 C7 C8 -59.7(6) . . . . ?
C1 C4 C5 C6 59.2(5) . . . . ?
C3 C6 C5 C4 -58.1(5) . . . . ?
C28 C31 C32 C33 60.9(6) . . . . ?
C28 C31 C34 C35 -59.8(6) . . . . ?
C43 C46 C45 P2 -179.8(3) . . . . ?
C43 C46 C45 C42 58.3(5) . . . . ?
C43 C46 C45 C44 -60.5(5) . . . . ?
C43 C40 C39 C38 60.2(5) . . . . ?
C43 C40 C39 C42 -60.7(5) . . . . ?
C38 C41 C47 C43 -60.3(5) . . . . ?
C38 C41 C44 C45 59.1(5) . . . . ?
C38 C39 C42 C45 -60.2(5) . . . . ?
C13 C16 C19 C18 61.1(6) . . . . ?
C13 C16 C15 C14 -60.4(6) . . . . ?
C39 C40 C43 C46 59.7(6) . . . . ?
C39 C40 C43 C47 -60.8(5) . . . . ?
C42 C45 C44 C41 -57.4(5) . . . . ?
C2 C10 C8 C9 60.5(6) . . . . ?
C2 C10 C8 C7 -59.9(5) . . . . ?
C47 C41 C38 C39 59.8(5) . . . . ?
C47 C41 C44 C45 -61.9(5) . . . . ?
C8 C9 C6 P1 -178.9(4) . . . . ?
C8 C9 C6 C3 59.1(5) . . . . ?
C8 C9 C6 C5 -59.6(5) . . . . ?
C8 C10 C2 C1 59.2(6) . . . . ?
C8 C10 C2 C3 -61.0(6) . . . . ?
C7 C4 C1 C2 59.4(5) . . . . ?
C7 C4 C5 C6 -61.3(5) . . . . ?
C32 C31 C28 C29 -60.6(7) . . . . ?
C32 C31 C34 C35 60.9(6) . . . . ?
C5 C4 C1 C2 -60.9(5) . . . . ?
C5 C4 C7 C8 60.2(6) . . . . ?
C5 C6 C3 C2 58.0(5) . . . . ?
C44 C41 C38 C39 -61.0(5) . . . . ?
C44 C41 C47 C43 60.6(5) . . . . ?
C44 C45 C42 C39 58.0(5) . . . . ?
C34 C31 C28 C29 60.5(6) . . . . ?
C34 C31 C32 C33 -60.5(6) . . . . ?
C33 P2 C45 C46 165.2(3) . . . . ?
C33 P2 C45 C42 -75.0(4) . . . . ?
C33 P2 C45 C44 47.8(4) . . . . ?
C33 P2 C48 C49 176.7(4) . . . . ?
C33 C36 C35 C37 -59.4(6) . . . . ?
C33 C36 C35 C34 60.6(6) . . . . ?
C33 C30 C29 C28 -60.0(6) . . . . ?
C33 C30 C29 C37 60.7(6) . . . . ?
C11 C14 C15 C16 60.0(6) . . . . ?
C49 C50 C51 C52 0.9(10) . . . . ?
C49 C54 C53 C52 -0.2(11) . . . . ?
C17 C14 C15 C16 -60.9(6) . . . . ?
C14 C11 C12 C13 60.0(6) . . . . ?
C14 C11 C12 C20 -60.5(6) . . . . ?
C14 C17 C18 P1 -177.4(4) . . . . ?
C14 C17 C18 C20 57.8(5) . . . . ?
C14 C17 C18 C19 -60.2(5) . . . . ?
C19 C16 C13 C12 -61.4(7) . . . . ?
C19 C16 C15 C14 60.5(6) . . . . ?
C22 C23 C24 C25 1.3(11) . . . . ?
C22 C27 C26 C25 -0.9(13) . . . . ?
C29 C30 C33 P2 179.7(4) . . . . ?
C29 C30 C33 C36 -59.1(5) . . . . ?
C29 C30 C33 C32 58.7(6) . . . . ?
C29 C37 C35 C36 60.3(6) . . . . ?
C29 C37 C35 C34 -59.4(6) . . . . ?
C50 C49 C54 C53 0.9(9) . . . . ?
C50 C49 C48 P2 -116.9(5) . . . . ?
C50 C51 C52 C53 -0.2(12) . . . . ?
C15 C16 C13 C12 60.0(6) . . . . ?
C15 C16 C19 C18 -60.5(6) . . . . ?
O7 C55 C56 C57 34.9(12) . . . . ?
O7 C58 C57 C56 34.8(14) . . . . ?
C54 C49 C50 C51 -1.3(9) . . . . ?
C54 C49 C48 P2 68.1(6) . . . . ?
C23 C22 C27 C26 1.2(10) . . . . ?
C23 C22 C21 P1 -115.4(5) . . . . ?
C23 C24 C25 C26 -0.9(13) . . . . ?
C35 C36 C33 P2 -177.4(4) . . . . ?
C35 C36 C33 C30 58.5(5) . . . . ?
C35 C36 C33 C32 -59.1(5) . . . . ?
C35 C37 C29 C28 60.1(6) . . . . ?
C35 C37 C29 C30 -60.9(6) . . . . ?
C18 P1 C6 C9 165.9(3) . . . . ?
C18 P1 C6 C3 -74.4(4) . . . . ?
C18 P1 C6 C5 48.1(4) . . . . ?
C18 P1 C21 C22 179.6(4) . . . . ?
C18 C20 C12 C13 -59.6(6) . . . . ?
C18 C20 C12 C11 60.8(6) . . . . ?
C18 C17 C14 C11 -59.0(6) . . . . ?
C18 C17 C14 C15 61.4(6) . . . . ?
C12 C20 C18 P1 179.3(4) . . . . ?
C12 C20 C18 C17 -59.0(5) . . . . ?
C12 C20 C18 C19 58.3(6) . . . . ?
C12 C11 C14 C17 60.3(6) . . . . ?
C12 C11 C14 C15 -60.0(6) . . . . ?
C27 C22 C23 C24 -1.4(9) . . . . ?
C27 C22 C21 P1 70.5(6) . . . . ?
C48 P2 C45 C46 -77.0(4) . . . . ?
C48 P2 C45 C42 42.8(4) . . . . ?
C48 P2 C45 C44 165.6(3) . . . . ?
C48 P2 C33 C36 157.0(4) . . . . ?
C48 P2 C33 C30 -81.5(4) . . . . ?
C48 P2 C33 C32 39.1(4) . . . . ?
C48 C49 C50 C51 -176.4(6) . . . . ?
C48 C49 C54 C53 176.0(6) . . . . ?
C60 C61 C62 O8 7.9(13) . . . . ?
C24 C25 C26 C27 0.8(14) . . . . ?
C21 P1 C6 C9 -76.4(4) . . . . ?
C21 P1 C6 C3 43.3(4) . . . . ?
C21 P1 C6 C5 165.8(3) . . . . ?
C21 P1 C18 C20 -80.9(4) . . . . ?
C21 P1 C18 C17 157.4(4) . . . . ?
C21 P1 C18 C19 40.5(4) . . . . ?
C21 C22 C23 C24 -175.6(6) . . . . ?
C21 C22 C27 C26 175.5(7) . . . . ?
C51 C52 C53 C54 -0.1(12) . . . . ?
C55 O7 C58 C57 -14.8(12) . . . . ?
C59 C60 C61 C62 8.4(15) . . . . ?
C59 O8 C62 C61 -20.8(14) . . . . ?
C61 C60 C59 O8 -21.8(16) . . . . ?
C58 O7 C55 C56 -12.1(12) . . . . ?
C58 C57 C56 C55 -42.2(13) . . . . ?
O9 C63 C64 C65 -7(3) . . . . ?
O9 C66 C65 C64 -8(4) . . . . ?
C63 O9 C66 C65 3(3) . . . . ?
C63 C64 C65 C66 9(4) . . . . ?
C66 O9 C63 C64 3(2) . . . . ?
C62 O8 C59 C60 26.7(16) . . . . ?

loop_
_twin_individual_id
_twin_individual_mass_fraction_refined
1 0.961(11)
2 0.039(11)
